data_4341895
loop_
_publ_author_name
'Smetana, Volodymyr'
'Steinberg, Simon'
'Card, Nathan'
'Mudring, Anja-Verena'
'Miller, Gordon J.'

_publ_section_title
;
 Crystal Structure and Bonding in BaAu5Ga2 and AeAu4+xGa3-x (Ae = Ba and
 Eu): Hexagonal Diamond-Type Au Frameworks and Remarkable Cation/Anion
 Partitioning in the Ae-Au-Ga Systems.
;
_journal_issue 3
_journal_name_full 'Inorganic chemistry'
_journal_page_first 1010
_journal_page_last 1018
_journal_paper_doi 10.1021/ic502402y
_journal_volume 54
_journal_year 2015
_chemical_formula_sum 'Au4.44 Eu1.1 Ga2.18'
_chemical_formula_weight 1195.07
_chemical_name_systematic
;
 ?
;
_space_group_crystal_system hexagonal
_space_group_IT_number 189
_space_group_name_Hall 'P -6 -2'
_space_group_name_H-M_alt 'P -6 2 m'
_symmetry_space_group_name_Hall 'P -6 -2'
_symmetry_space_group_name_H-M 'P -6 2 m'
_audit_creation_method SHELXL-2014
_cell_angle_alpha 90
_cell_angle_beta 90
_cell_angle_gamma 120
_cell_formula_units_Z 3
_cell_length_a 8.5277(11)
_cell_length_b 8.5277(11)
_cell_length_c 7.2451(12)
_cell_measurement_reflns_used 720
_cell_measurement_temperature 296(2)
_cell_measurement_theta_max 29.373
_cell_measurement_theta_min 4.781
_cell_volume 456.29(11)
_computing_cell_refinement 'Bruker SAINT'
_computing_data_collection 'Bruker APEX2'
_computing_data_reduction 'Bruker SAINT'
_computing_molecular_graphics 'Bruker SHELXTL'
_computing_publication_material 'Bruker SHELXTL'
_computing_structure_refinement 'SHELXL-2014 (Sheldrick, 2014)'
_computing_structure_solution 'SHELXS-97 (Sheldrick 2008)'
_diffrn_ambient_temperature 296(2)
_diffrn_measured_fraction_theta_full 1.000
_diffrn_measured_fraction_theta_max 1.000
_diffrn_measurement_device_type 'Bruker APEX-II CCD'
_diffrn_measurement_method '\f and \w scans'
_diffrn_radiation_type MoK\a
_diffrn_radiation_wavelength 0.71073
_diffrn_reflns_av_R_equivalents 0.1048
_diffrn_reflns_av_unetI/netI 0.0462
_diffrn_reflns_Laue_measured_fraction_full 1.000
_diffrn_reflns_Laue_measured_fraction_max 1.000
_diffrn_reflns_limit_h_max 7
_diffrn_reflns_limit_h_min -13
_diffrn_reflns_limit_k_max 13
_diffrn_reflns_limit_k_min -12
_diffrn_reflns_limit_l_max 11
_diffrn_reflns_limit_l_min -11
_diffrn_reflns_number 8322
_diffrn_reflns_point_group_measured_fraction_full 1.000
_diffrn_reflns_point_group_measured_fraction_max 1.000
_diffrn_reflns_theta_full 25.242
_diffrn_reflns_theta_max 34.563
_diffrn_reflns_theta_min 2.758
_exptl_absorpt_coefficient_mu 127.277
_exptl_absorpt_correction_T_max 0.7468
_exptl_absorpt_correction_T_min 0.3803
_exptl_absorpt_correction_type empirical
_exptl_absorpt_process_details
;
SADABAS, R. H. Blessing, Acta Crystallogr. A 1995, 51, 33.
;
_exptl_crystal_colour silver
_exptl_crystal_density_diffrn 13.047
_exptl_crystal_description polyhedral
_exptl_crystal_F_000 1465
_exptl_crystal_size_max 0.1
_exptl_crystal_size_mid 0.1
_exptl_crystal_size_min 0.1
_refine_diff_density_max 4.229
_refine_diff_density_min -4.843
_refine_diff_density_rms 0.598
_refine_ls_abs_structure_details
;
 Flack x determined using 237 quotients [(I+)-(I-)]/[(I+)+(I-)]
 (Parsons, Flack and Wagner, Acta Cryst. B69 (2013) 249-259).
;
_refine_ls_abs_structure_Flack 0.06(3)
_refine_ls_extinction_coef 0.00120(13)
_refine_ls_extinction_expression Fc^*^=kFc[1+0.001xFc^2^\l^3^/sin(2\q)]^-1/4^
_refine_ls_extinction_method SHELXL
_refine_ls_goodness_of_fit_ref 1.031
_refine_ls_hydrogen_treatment undef
_refine_ls_matrix_type full
_refine_ls_number_parameters 32
_refine_ls_number_reflns 760
_refine_ls_number_restraints 0
_refine_ls_restrained_S_all 1.031
_refine_ls_R_factor_all 0.0468
_refine_ls_R_factor_gt 0.0331
_refine_ls_shift/su_max 0.000
_refine_ls_shift/su_mean 0.000
_refine_ls_structure_factor_coef Fsqd
_refine_ls_weighting_details 'w=1/[\s^2^(Fo^2^)+(0.0186P)^2^+15.4048P] where P=(Fo^2^+2Fc^2^)/3'
_refine_ls_weighting_scheme calc
_refine_ls_wR_factor_gt 0.0619
_refine_ls_wR_factor_ref 0.0678
_reflns_Friedel_coverage 0.731
_reflns_Friedel_fraction_full 1.000
_reflns_Friedel_fraction_max 1.000
_reflns_number_gt 629
_reflns_number_total 760
_reflns_threshold_expression 'I > 2\s(I)'
_cod_data_source_file ic502402y_si_002.cif
_cod_data_source_block crystal-1
_cod_depositor_comments 'Adding full bibliography for 4341895--4341903.cif.'
_cod_original_cell_volume 456.29(14)
_cod_original_formula_sum 'Au4.44 Eu1.10 Ga2.18'
_cod_database_code 4341895
_shelx_space_group_comment
;
The symmetry employed for this shelxl refinement is uniquely defined
by the following loop, which should always be used as a source of
symmetry information in preference to the above space-group names.
They are only intended as comments.
;
_shelxl_version_number 2014-1

loop_
_space_group_symop_operation_xyz
'x, y, z'
'-y, x-y, z'
'-x+y, -x, z'
'x, y, -z'
'-y, x-y, -z'
'-x+y, -x, -z'
'y, x, -z'
'x-y, -y, -z'
'-x, -x+y, -z'
'y, x, z'
'x-y, -y, z'
'-x, -x+y, z'

loop_
_atom_site_label
_atom_site_type_symbol
_atom_site_fract_x
_atom_site_fract_y
_atom_site_fract_z
_atom_site_U_iso_or_equiv
_atom_site_adp_type
_atom_site_occupancy
_atom_site_site_symmetry_order
_atom_site_calc_flag
_atom_site_refinement_flags_posn
_atom_site_refinement_flags_adp
_atom_site_refinement_flags_occupancy
_atom_site_disorder_assembly
_atom_site_disorder_group
Eu1 Eu 0.0000 0.0000 0.0000 0.0131(7) Uani 1 12 d S T P . .
Eu2 Eu 0.3333 0.6667 0.5000 0.0160(6) Uani 1 6 d S T P . .
Au1 Au 0.69985(13) 0.0000 0.30114(14) 0.0155(2) Uani 1 2 d S T P B .
Au2 Au 0.36916(14) 0.0000 0.20840(15) 0.0171(2) Uani 1 2 d S T P . .
Ga3_a Ga 0.2962(5) 0.4756(5) 0.0000 0.0232(10) Uani 0.689(9) 2 d S T P A 1
Ga4_a Ga 0.2009(5) 0.0000 0.5000 0.0166(12) Uani 0.776(13) 4 d S T P B 1
Au3_b Au 0.2962(5) 0.4756(5) 0.0000 0.0232(10) Uani 0.151(9) 2 d S T P A 2
Au4_b Au 0.2009(5) 0.0000 0.5000 0.0166(12) Uani 0.138(13) 4 d S T P B 2
Eu3_c Eu 0.3333 0.6667 0.0000 0.0232(10) Uani 0.158(8) 6 d S T P C 3
EU4_c Ga 0.0000 0.0000 0.5000 0.0166(12) Uani 0.079(4) 12 d S T P C 3

loop_
_atom_site_aniso_label
_atom_site_aniso_U_11
_atom_site_aniso_U_22
_atom_site_aniso_U_33
_atom_site_aniso_U_23
_atom_site_aniso_U_13
_atom_site_aniso_U_12
Eu1 0.0118(9) 0.0118(9) 0.0158(18) 0.000 0.000 0.0059(4)
Eu2 0.0098(6) 0.0098(6) 0.0284(16) 0.000 0.000 0.0049(3)
Au1 0.0166(3) 0.0198(5) 0.0113(4) 0.000 -0.0014(3) 0.0099(3)
Au2 0.0168(3) 0.0204(5) 0.0154(5) 0.000 0.0028(3) 0.0102(3)
Ga3_a 0.0297(18) 0.0215(17) 0.0146(15) 0.000 0.000 0.0099(15)
Ga4_a 0.0213(18) 0.0101(18) 0.015(2) 0.000 0.000 0.0051(9)
Au3_b 0.0297(18) 0.0215(17) 0.0146(15) 0.000 0.000 0.0099(15)
Au4_b 0.0213(18) 0.0101(18) 0.015(2) 0.000 0.000 0.0051(9)
Eu3_c 0.0297(18) 0.0215(17) 0.0146(15) 0.000 0.000 0.0099(15)
EU4_c 0.0213(18) 0.0101(18) 0.015(2) 0.000 0.000 0.0051(9)

loop_
_atom_type_symbol
_atom_type_description
_atom_type_scat_dispersion_real
_atom_type_scat_dispersion_imag
_atom_type_scat_source
Ga Ga 0.2307 1.6083 'International Tables Vol C Tables 4.2.6.8 and 6.1.1.4'
Eu Eu -0.1578 3.6682 'International Tables Vol C Tables 4.2.6.8 and 6.1.1.4'
Au Au -2.0133 8.8022 'International Tables Vol C Tables 4.2.6.8 and 6.1.1.4'

loop_
_geom_angle_atom_site_label_1
_geom_angle_atom_site_label_2
_geom_angle_atom_site_label_3
_geom_angle
_geom_angle_site_symmetry_1
_geom_angle_site_symmetry_3
Au1 Eu1 Au1 135.268(14) 3_665 5_545
Au1 Eu1 Au1 135.268(13) 3_665 4_455
Au1 Eu1 Au1 82.46(3) 5_545 4_455
Au1 Eu1 Au1 80.89(4) 3_665 6_665
Au1 Eu1 Au1 82.46(3) 5_545 6_665
Au1 Eu1 Au1 82.46(3) 4_455 6_665
Au1 Eu1 Au1 82.46(3) 3_665 2_545
Au1 Eu1 Au1 80.89(4) 5_545 2_545
Au1 Eu1 Au1 135.268(13) 4_455 2_545
Au1 Eu1 Au1 135.268(13) 6_665 2_545
Au1 Eu1 Au1 82.46(3) 3_665 1_455
Au1 Eu1 Au1 135.268(14) 5_545 1_455
Au1 Eu1 Au1 80.89(4) 4_455 1_455
Au1 Eu1 Au1 135.268(13) 6_665 1_455
Au1 Eu1 Au1 82.46(3) 2_545 1_455
Au1 Eu1 Au2 51.418(10) 3_665 .
Au1 Eu1 Au2 86.41(2) 5_545 .
Au1 Eu1 Au2 165.18(2) 4_455 .
Au1 Eu1 Au2 86.41(2) 6_665 .
Au1 Eu1 Au2 51.418(10) 2_545 .
Au1 Eu1 Au2 113.93(3) 1_455 .
Au1 Eu1 Au2 165.18(2) 3_665 6
Au1 Eu1 Au2 51.418(10) 5_545 6
Au1 Eu1 Au2 51.418(10) 4_455 6
Au1 Eu1 Au2 113.93(3) 6_665 6
Au1 Eu1 Au2 86.41(2) 2_545 6
Au1 Eu1 Au2 86.41(2) 1_455 6
Au2 Eu1 Au2 126.406(9) . 6
Au1 Eu1 Au2 51.418(10) 3_665 2
Au1 Eu1 Au2 165.18(2) 5_545 2
Au1 Eu1 Au2 86.41(2) 4_455 2
Au1 Eu1 Au2 86.41(2) 6_665 2
Au1 Eu1 Au2 113.93(3) 2_545 2
Au1 Eu1 Au2 51.418(10) 1_455 2
Au2 Eu1 Au2 102.68(2) . 2
Au2 Eu1 Au2 126.406(9) 6 2
Au1 Eu1 Au2 113.93(3) 3_665 3
Au1 Eu1 Au2 86.41(2) 5_545 3
Au1 Eu1 Au2 86.41(2) 4_455 3
Au1 Eu1 Au2 165.18(2) 6_665 3
Au1 Eu1 Au2 51.418(10) 2_545 3
Au1 Eu1 Au2 51.418(10) 1_455 3
Au2 Eu1 Au2 102.68(2) . 3
Au2 Eu1 Au2 51.25(4) 6 3
Au2 Eu1 Au2 102.68(2) 2 3
Au1 Eu1 Au2 86.41(2) 3_665 5
Au1 Eu1 Au2 113.93(3) 5_545 5
Au1 Eu1 Au2 51.418(10) 4_455 5
Au1 Eu1 Au2 51.418(11) 6_665 5
Au1 Eu1 Au2 165.18(2) 2_545 5
Au1 Eu1 Au2 86.41(2) 1_455 5
Au2 Eu1 Au2 126.406(9) . 5
Au2 Eu1 Au2 102.68(2) 6 5
Au2 Eu1 Au2 51.25(4) 2 5
Au2 Eu1 Au2 126.406(9) 3 5
Au1 Eu1 Au2 86.41(2) 3_665 4
Au1 Eu1 Au2 51.418(10) 5_545 4
Au1 Eu1 Au2 113.93(3) 4_455 4
Au1 Eu1 Au2 51.418(10) 6_665 4
Au1 Eu1 Au2 86.41(2) 2_545 4
Au1 Eu1 Au2 165.18(2) 1_455 4
Au2 Eu1 Au2 51.25(4) . 4
Au2 Eu1 Au2 102.68(2) 6 4
Au2 Eu1 Au2 126.406(9) 2 4
Au2 Eu1 Au2 126.406(9) 3 4
Au2 Eu1 Au2 102.68(2) 5 4
Au1 Eu2 Au1 51.40(3) 2 5_556
Au1 Eu2 Au1 126.442(9) 2 4_566
Au1 Eu2 Au1 102.59(2) 5_556 4_566
Au1 Eu2 Au1 102.59(2) 2 1_565
Au1 Eu2 Au1 126.442(9) 5_556 1_565
Au1 Eu2 Au1 51.40(3) 4_566 1_565
Au1 Eu2 Au1 102.59(2) 2 3_665
Au1 Eu2 Au1 126.442(9) 5_556 3_665
Au1 Eu2 Au1 126.442(9) 4_566 3_665
Au1 Eu2 Au1 102.59(2) 1_565 3_665
Au1 Eu2 Au1 126.442(9) 2 6_666
Au1 Eu2 Au1 102.59(2) 5_556 6_666
Au1 Eu2 Au1 102.59(2) 4_566 6_666
Au1 Eu2 Au1 126.442(9) 1_565 6_666
Au1 Eu2 Au1 51.40(3) 3_665 6_666
Au1 Eu2 Au2 85.53(3) 2 4_566
Au1 Eu2 Au2 52.26(2) 5_556 4_566
Au1 Eu2 Au2 50.81(3) 4_566 4_566
Au1 Eu2 Au2 84.39(2) 1_565 4_566
Au1 Eu2 Au2 167.66(2) 3_665 4_566
Au1 Eu2 Au2 116.28(3) 6_666 4_566
Au1 Eu2 Au2 50.81(3) 2 2
Au1 Eu2 Au2 84.39(2) 5_556 2
Au1 Eu2 Au2 167.66(2) 4_566 2
Au1 Eu2 Au2 116.28(3) 1_565 2
Au1 Eu2 Au2 52.26(2) 3_665 2
Au1 Eu2 Au2 85.53(3) 6_666 2
Au2 Eu2 Au2 133.601(11) 4_566 2
Au1 Eu2 Au2 52.26(2) 2 1_565
Au1 Eu2 Au2 85.53(3) 5_556 1_565
Au1 Eu2 Au2 84.39(2) 4_566 1_565
Au1 Eu2 Au2 50.81(3) 1_565 1_565
Au1 Eu2 Au2 116.28(3) 3_665 1_565
Au1 Eu2 Au2 167.66(2) 6_666 1_565
Au2 Eu2 Au2 76.03(3) 4_566 1_565
Au2 Eu2 Au2 86.05(2) 2 1_565
Au1 Eu2 Au2 84.39(2) 2 5_556
Au1 Eu2 Au2 50.81(3) 5_556 5_556
Au1 Eu2 Au2 116.28(3) 4_566 5_556
Au1 Eu2 Au2 167.66(2) 1_565 5_556
Au1 Eu2 Au2 85.53(3) 3_665 5_556
Au1 Eu2 Au2 52.26(2) 6_666 5_556
Au2 Eu2 Au2 86.05(2) 4_566 5_556
Au2 Eu2 Au2 76.03(3) 2 5_556
Au2 Eu2 Au2 133.601(11) 1_565 5_556
Au1 Eu2 Au2 167.66(2) 2 6_666
Au1 Eu2 Au2 116.28(3) 5_556 6_666
Au1 Eu2 Au2 52.26(2) 4_566 6_666
Au1 Eu2 Au2 85.53(3) 1_565 6_666
Au1 Eu2 Au2 84.39(2) 3_665 6_666
Au1 Eu2 Au2 50.81(3) 6_666 6_666
Au2 Eu2 Au2 86.05(2) 4_566 6_666
Au2 Eu2 Au2 133.601(11) 2 6_666
Au2 Eu2 Au2 133.601(11) 1_565 6_666
Au2 Eu2 Au2 86.05(2) 5_556 6_666
Au1 Eu2 Au2 116.28(3) 2 3_665
Au1 Eu2 Au2 167.66(2) 5_556 3_665
Au1 Eu2 Au2 85.53(3) 4_566 3_665
Au1 Eu2 Au2 52.26(2) 1_565 3_665
Au1 Eu2 Au2 50.81(3) 3_665 3_665
Au1 Eu2 Au2 84.39(2) 6_666 3_665
Au2 Eu2 Au2 133.601(11) 4_566 3_665
Au2 Eu2 Au2 86.05(2) 2 3_665
Au2 Eu2 Au2 86.05(2) 1_565 3_665
Au2 Eu2 Au2 133.601(11) 5_556 3_665
Au2 Eu2 Au2 76.03(3) 6_666 3_665
Au3_b Au1 Au3_b 59.87(15) 2_655 9_655
Ga3_a Au1 Ga3_a 59.87(15) 2_655 9_655
Au3_b Au1 Au4_b 153.29(10) 2_655 2_655
Au3_b Au1 Au4_b 109.92(10) 9_655 2_655
Ga3_a Au1 Ga4_a 153.29(10) 2_655 2_655
Ga3_a Au1 Ga4_a 109.92(10) 9_655 2_655
Au3_b Au1 Au4_b 109.92(10) 2_655 3_655
Au3_b Au1 Au4_b 153.29(10) 9_655 3_655
Au4_b Au1 Au4_b 67.24(19) 2_655 3_655
Ga3_a Au1 Ga4_a 109.92(10) 2_655 3_655
Ga3_a Au1 Ga4_a 153.29(10) 9_655 3_655
Ga4_a Au1 Ga4_a 67.24(19) 2_655 3_655
Au3_b Au1 Au1 145.25(7) 2_655 4_556
Ga3_a Au1 Au1 145.25(7) 2_655 4_556
Au3_b Au1 Au1 145.25(7) 9_655 4_556
Ga3_a Au1 Au1 145.25(7) 9_655 4_556
Au4_b Au1 Au1 57.47(2) 2_655 4_556
Ga4_a Au1 Au1 57.47(2) 2_655 4_556
Au4_b Au1 Au1 57.47(2) 3_655 4_556
Ga4_a Au1 Au1 57.47(2) 3_655 4_556
Au3_b Au1 Au2 62.72(8) 2_655 .
Ga3_a Au1 Au2 62.72(8) 2_655 .
Au3_b Au1 Au2 62.72(8) 9_655 .
Ga3_a Au1 Au2 62.72(8) 9_655 .
Au4_b Au1 Au2 137.99(10) 2_655 .
Ga4_a Au1 Au2 137.99(10) 2_655 .
Au4_b Au1 Au2 137.99(10) 3_655 .
Ga4_a Au1 Au2 137.99(10) 3_655 .
Au1 Au1 Au2 103.40(3) 4_556 .
Au1 Au1 EU4_c 60.62(2) 4_556 1_655
Au2 Au1 EU4_c 164.03(4) . 1_655
Au3_b Au1 Au2 56.53(8) 2_655 3_655
Ga3_a Au1 Au2 56.53(8) 2_655 3_655
Au3_b Au1 Au2 111.28(8) 9_655 3_655
Ga3_a Au1 Au2 111.28(8) 9_655 3_655
Au4_b Au1 Au2 114.72(11) 2_655 3_655
Ga4_a Au1 Au2 114.72(11) 2_655 3_655
Au4_b Au1 Au2 53.39(7) 3_655 3_655
Ga4_a Au1 Au2 53.39(7) 3_655 3_655
Au1 Au1 Au2 103.05(3) 4_556 3_655
Au2 Au1 Au2 105.65(3) . 3_655
EU4_c Au1 Au2 79.76(3) 1_655 3_655
Ga4_a Au2 Ga3_a 113.04(8) . 3
Au3_b Au2 Au3_b 109.32(10) 3 7
Ga4_a Au2 Ga3_a 113.04(8) . 7
Ga3_a Au2 Ga3_a 109.32(10) 3 7
Au3_b Au2 Au3_b 55.19(14) 3 2_655
Au3_b Au2 Au3_b 100.08(4) 7 2_655
Ga4_a Au2 Ga3_a 146.72(8) . 2_655
Ga3_a Au2 Ga3_a 55.19(14) 3 2_655
Ga3_a Au2 Ga3_a 100.08(4) 7 2_655
Au3_b Au2 Au3_b 100.08(4) 3 9_655
Au3_b Au2 Au3_b 55.19(14) 7 9_655
Au3_b Au2 Au3_b 54.42(14) 2_655 9_655
Ga4_a Au2 Ga3_a 146.72(8) . 9_655
Ga3_a Au2 Ga3_a 100.08(4) 3 9_655
Ga3_a Au2 Ga3_a 55.19(14) 7 9_655
Ga3_a Au2 Ga3_a 54.42(14) 2_655 9_655
Ga4_a Au2 Au1 110.79(10) . .
Au3_b Au2 Au1 105.03(8) 3 .
Ga3_a Au2 Au1 105.03(8) 3 .
Au3_b Au2 Au1 105.03(8) 7 .
Ga3_a Au2 Au1 105.03(8) 7 .
Au3_b Au2 Au1 54.52(6) 2_655 .
Ga3_a Au2 Au1 54.52(6) 2_655 .
Au3_b Au2 Au1 54.52(6) 9_655 .
Ga3_a Au2 Au1 54.52(6) 9_655 .
Ga4_a Au2 Au1 57.35(5) . 2_545
Au3_b Au2 Au1 55.69(7) 3 2_545
Ga3_a Au2 Au1 55.69(7) 3 2_545
Au3_b Au2 Au1 130.66(9) 7 2_545
Ga3_a Au2 Au1 130.66(9) 7 2_545
Au3_b Au2 Au1 103.27(8) 2_655 2_545
Ga3_a Au2 Au1 103.27(8) 2_655 2_545
Au3_b Au2 Au1 155.61(7) 9_655 2_545
Ga3_a Au2 Au1 155.61(7) 9_655 2_545
Au1 Au2 Au1 123.95(3) . 2_545
Ga3_a Ga3_a Ga3_a 60.0 2_665 3_565
Ga3_a Ga3_a Ga3_a 109.44(15) 2_665 7
Ga3_a Ga3_a Ga3_a 169.44(15) 3_565 7
Ga3_a Ga3_a Au1 115.20(12) 2_665 6_665
Ga3_a Ga3_a Au1 122.76(9) 3_565 6_665
Ga3_a Ga3_a Au1 60.06(7) 7 6_665
Ga3_a Ga3_a Au1 115.20(12) 2_665 3_665
Ga3_a Ga3_a Au1 122.76(9) 3_565 3_665
Ga3_a Ga3_a Au1 60.06(7) 7 3_665
Au1 Ga3_a Au1 110.50(14) 6_665 3_665
Ga3_a Ga3_a Au2 115.46(13) 2_665 5
Ga3_a Ga3_a Au2 66.65(16) 3_565 5
Ga3_a Ga3_a Au2 121.50(8) 7 5
Au1 Ga3_a Au2 67.78(6) 6_665 5
Au1 Ga3_a Au2 123.17(14) 3_665 5
Ga3_a Ga3_a Au2 115.46(13) 2_665 2
Ga3_a Ga3_a Au2 66.65(16) 3_565 2
Ga3_a Ga3_a Au2 121.50(8) 7 2
Au1 Ga3_a Au2 123.17(14) 6_665 2
Au1 Ga3_a Au2 67.78(6) 3_665 2
Au2 Ga3_a Au2 68.54(10) 5 2
Ga3_a Ga3_a Au2 58.16(14) 2_665 3_665
Ga3_a Ga3_a Au2 108.50(12) 3_565 3_665
Ga3_a Ga3_a Au2 62.79(7) 7 3_665
Au1 Ga3_a Au2 113.48(13) 6_665 3_665
Au1 Ga3_a Au2 62.76(6) 3_665 3_665
Au2 Ga3_a Au2 173.59(14) 5 3_665
Au2 Ga3_a Au2 114.02(4) 2 3_665
Ga3_a Ga3_a Au2 58.16(14) 2_665 6_665
Ga3_a Ga3_a Au2 108.50(12) 3_565 6_665
Ga3_a Ga3_a Au2 62.79(7) 7 6_665
Au1 Ga3_a Au2 62.76(6) 6_665 6_665
Au1 Ga3_a Au2 113.48(13) 3_665 6_665
Au2 Ga3_a Au2 114.02(4) 5 6_665
Au2 Ga3_a Au2 173.59(14) 2 6_665
Au2 Ga3_a Au2 62.80(9) 3_665 6_665
Ga3_a Ga3_a Eu1 177.5(2) 2_665 .
Ga3_a Ga3_a Eu1 122.5(2) 3_565 .
Ga3_a Ga3_a Eu1 68.07(6) 7 .
Au1 Ga3_a Eu1 63.78(8) 6_665 .
Au1 Ga3_a Eu1 63.78(8) 3_665 .
Au2 Ga3_a Eu1 66.50(8) 5 .
Au2 Ga3_a Eu1 66.50(8) 2 .
Au2 Ga3_a Eu1 119.85(10) 3_665 .
Au2 Ga3_a Eu1 119.85(10) 6_665 .
Au2 Ga4_a Au2 111.62(18) 4_556 .
Au2 Ga4_a Au1 122.39(8) 4_556 2_545
Au2 Ga4_a Au1 69.27(3) . 2_545
Au2 Ga4_a Au1 69.27(3) 4_556 6_666
Au2 Ga4_a Au1 122.39(8) . 6_666
Au1 Ga4_a Au1 161.4(2) 2_545 6_666
Au2 Ga4_a Au1 69.27(3) 4_556 5_546
Au2 Ga4_a Au1 122.39(8) . 5_546
Au1 Ga4_a Au1 65.07(5) 2_545 5_546
Au1 Ga4_a Au1 111.67(7) 6_666 5_546
Au2 Ga4_a Au1 122.39(8) 4_556 3_665
Au2 Ga4_a Au1 69.27(3) . 3_665
Au1 Ga4_a Au1 111.67(7) 2_545 3_665
Au1 Ga4_a Au1 65.07(5) 6_666 3_665
Au1 Ga4_a Au1 161.4(2) 5_546 3_665
Au2 Ga4_a Ga4_a 119.12(7) 4_556 3
Au2 Ga4_a Ga4_a 119.12(7) . 3
Au1 Ga4_a Ga4_a 56.38(9) 2_545 3
Au1 Ga4_a Ga4_a 105.89(10) 6_666 3
Au1 Ga4_a Ga4_a 56.38(9) 5_546 3
Au1 Ga4_a Ga4_a 105.89(10) 3_665 3
Au2 Ga4_a Ga4_a 119.12(8) 4_556 2
Au2 Ga4_a Ga4_a 119.12(8) . 2
Au1 Ga4_a Ga4_a 105.89(10) 2_545 2
Au1 Ga4_a Ga4_a 56.38(9) 6_666 2
Au1 Ga4_a Ga4_a 105.89(10) 5_546 2
Au1 Ga4_a Ga4_a 56.38(9) 3_665 2
Ga4_a Ga4_a Ga4_a 60.0 3 2
Au2 Ga4_a Eu2 66.15(8) 4_556 7_556
Au2 Ga4_a Eu2 66.15(8) . 7_556
Au1 Ga4_a Eu2 133.70(12) 2_545 7_556
Au1 Ga4_a Eu2 62.73(5) 6_666 7_556
Au1 Ga4_a Eu2 133.70(12) 5_546 7_556
Au1 Ga4_a Eu2 62.73(5) 3_665 7_556
Ga4_a Ga4_a Eu2 166.02(5) 3 7_556
Ga4_a Ga4_a Eu2 106.02(5) 2 7_556
Au2 Ga4_a Eu2 66.15(8) 4_556 1_545
Au2 Ga4_a Eu2 66.15(8) . 1_545
Au1 Ga4_a Eu2 62.73(5) 2_545 1_545
Au1 Ga4_a Eu2 133.70(12) 6_666 1_545
Au1 Ga4_a Eu2 62.73(5) 5_546 1_545
Au1 Ga4_a Eu2 133.70(12) 3_665 1_545
Ga4_a Ga4_a Eu2 106.02(5) 3 1_545
Ga4_a Ga4_a Eu2 166.02(5) 2 1_545
Eu2 Ga4_a Eu2 87.96(11) 7_556 1_545
Au2 Eu3_c Au2 128.238(11) 1_565 5
Au2 Eu3_c Au2 58.38(4) 1_565 4_565
Au2 Eu3_c Au2 98.23(2) 5 4_565
Au2 Eu3_c Au2 98.23(2) 1_565 2
Au2 Eu3_c Au2 58.38(4) 5 2
Au2 Eu3_c Au2 128.238(10) 4_565 2
Au2 Eu3_c Au2 98.23(2) 1_565 3_665
Au2 Eu3_c Au2 128.238(10) 5 3_665
Au2 Eu3_c Au2 128.238(10) 4_565 3_665
Au2 Eu3_c Au2 98.23(2) 2 3_665
Au2 Eu3_c Au2 128.238(10) 1_565 6_665
Au2 Eu3_c Au2 98.23(2) 5 6_665
Au2 Eu3_c Au2 98.23(2) 4_565 6_665
Au2 Eu3_c Au2 128.238(10) 2 6_665
Au2 Eu3_c Au2 58.38(4) 3_665 6_665
Au2 Eu3_c Eu2 119.190(19) 1_565 1_554
Au2 Eu3_c Eu2 60.810(19) 5 1_554
Au2 Eu3_c Eu2 60.811(19) 4_565 1_554
Au2 Eu3_c Eu2 119.190(19) 2 1_554
Au2 Eu3_c Eu2 119.189(19) 3_665 1_554
Au2 Eu3_c Eu2 60.809(19) 6_665 1_554
Au2 Eu3_c Eu2 60.810(19) 1_565 .
Au2 Eu3_c Eu2 119.190(19) 5 .
Au2 Eu3_c Eu2 119.190(19) 4_565 .
Au2 Eu3_c Eu2 60.810(19) 2 .
Au2 Eu3_c Eu2 60.810(19) 3_665 .
Au2 Eu3_c Eu2 119.190(19) 6_665 .
Eu2 Eu3_c Eu2 180.0 1_554 .
Au2 Eu3_c Au1 86.81(3) 1_565 5
Au2 Eu3_c Au1 49.47(3) 5 5
Au2 Eu3_c Au1 50.94(2) 4_565 5
Au2 Eu3_c Au1 85.68(2) 2 5
Au2 Eu3_c Au1 173.07(2) 3_665 5
Au2 Eu3_c Au1 114.72(3) 6_665 5
Eu2 Eu3_c Au1 53.921(15) 1_554 5
Eu2 Eu3_c Au1 126.080(15) . 5
Au2 Eu3_c Au1 49.47(3) 1_565 1_565
Au2 Eu3_c Au1 173.07(2) 5 1_565
Au2 Eu3_c Au1 85.68(2) 4_565 1_565
Au2 Eu3_c Au1 114.72(3) 2 1_565
Au2 Eu3_c Au1 50.94(2) 3_665 1_565
Au2 Eu3_c Au1 86.81(3) 6_665 1_565
Eu2 Eu3_c Au1 126.080(15) 1_554 1_565
Eu2 Eu3_c Au1 53.920(15) . 1_565
Au1 Eu3_c Au1 132.331(10) 5 1_565
Au2 Eu3_c Au1 50.94(2) 1_565 2
Au2 Eu3_c Au1 85.68(2) 5 2
Au2 Eu3_c Au1 86.81(3) 4_565 2
Au2 Eu3_c Au1 49.47(3) 2 2
Au2 Eu3_c Au1 114.72(3) 3_665 2
Au2 Eu3_c Au1 173.07(2) 6_665 2
Eu2 Eu3_c Au1 126.081(15) 1_554 2
Eu2 Eu3_c Au1 53.920(15) . 2
Au1 Eu3_c Au1 72.16(3) 5 2
Au1 Eu3_c Au1 88.84(2) 1_565 2
Au2 Eu3_c Au1 85.68(2) 1_565 4_565
Au2 Eu3_c Au1 114.72(3) 5 4_565
Au2 Eu3_c Au1 49.47(3) 4_565 4_565
Au2 Eu3_c Au1 173.07(2) 2 4_565
Au2 Eu3_c Au1 86.81(3) 3_665 4_565
Au2 Eu3_c Au1 50.94(2) 6_665 4_565
Eu2 Eu3_c Au1 53.920(15) 1_554 4_565
Eu2 Eu3_c Au1 126.080(15) . 4_565
Au1 Eu3_c Au1 88.84(2) 5 4_565
Au1 Eu3_c Au1 72.16(3) 1_565 4_565
Au1 Eu3_c Au1 132.331(10) 2 4_565
Au1 EU4_c Au1 128.339(12) 6_666 2_545
Au1 EU4_c Au1 128.339(12) 6_666 1_455
Au1 EU4_c Au1 97.99(3) 2_545 1_455
Au1 EU4_c Au1 58.75(4) 6_666 3_665
Au1 EU4_c Au1 97.99(3) 2_545 3_665
Au1 EU4_c Au1 97.99(3) 1_455 3_665
Au1 EU4_c Au1 97.99(3) 6_666 5_546
Au1 EU4_c Au1 58.75(4) 2_545 5_546
Au1 EU4_c Au1 128.339(12) 1_455 5_546
Au1 EU4_c Au1 128.339(12) 3_665 5_546
Au1 EU4_c Au1 97.99(3) 6_666 4_456
Au1 EU4_c Au1 128.339(12) 2_545 4_456
Au1 EU4_c Au1 58.75(4) 1_455 4_456
Au1 EU4_c Au1 128.339(12) 3_665 4_456
Au1 EU4_c Au1 97.99(3) 5_546 4_456
Au1 EU4_c Eu1 119.38(2) 6_666 .
Au1 EU4_c Eu1 60.62(2) 2_545 .
Au1 EU4_c Eu1 60.62(2) 1_455 .
Au1 EU4_c Eu1 60.62(2) 3_665 .
Au1 EU4_c Eu1 119.38(2) 5_546 .
Au1 EU4_c Eu1 119.38(2) 4_456 .
Au1 EU4_c Eu1 60.62(2) 6_666 1_556
Au1 EU4_c Eu1 119.38(2) 2_545 1_556
Au1 EU4_c Eu1 119.38(2) 1_455 1_556
Au1 EU4_c Eu1 119.38(2) 3_665 1_556
Au1 EU4_c Eu1 60.62(2) 5_546 1_556
Au1 EU4_c Eu1 60.62(2) 4_456 1_556
Eu1 EU4_c Eu1 180.0 . 1_556

loop_
_geom_bond_atom_site_label_1
_geom_bond_atom_site_label_2
_geom_bond_distance
_geom_bond_site_symmetry_2
Eu1 Au1 3.3632(11) 3_665
Eu1 Au1 3.3632(11) 5_545
Eu1 Au1 3.3632(11) 4_455
Eu1 Au1 3.3632(11) 6_665
Eu1 Au1 3.3632(11) 2_545
Eu1 Au1 3.3632(11) 1_455
Eu1 Au2 3.4914(12) .
Eu1 Au2 3.4915(12) 6
Eu1 Au2 3.4915(12) 2
Eu1 Au2 3.4915(12) 3
Eu1 Au2 3.4915(12) 5
Eu1 Au2 3.4915(12) 4
Eu2 Au1 3.3227(8) 2
Eu2 Au1 3.3227(8) 5_556
Eu2 Au1 3.3227(8) 4_566
Eu2 Au1 3.3227(8) 1_565
Eu2 Au1 3.3227(8) 3_665
Eu2 Au1 3.3227(8) 6_666
Eu2 Au2 3.4305(9) 4_566
Eu2 Au2 3.4305(9) 2
Eu2 Au2 3.4305(9) 1_565
Eu2 Au2 3.4305(9) 5_556
Eu2 Au2 3.4305(9) 6_666
Eu2 Au2 3.4305(9) 3_665
Au1 Au3_b 2.655(2) 2_655
Au1 Ga3_a 2.655(2) 2_655
Au1 Au3_b 2.655(2) 9_655
Au1 Ga3_a 2.655(2) 9_655
Au1 Au4_b 2.6790(12) 2_655
Au1 Ga4_a 2.6790(12) 2_655
Au1 Au4_b 2.6790(12) 3_655
Au1 Ga4_a 2.6790(12) 3_655
Au1 Au1 2.882(2) 4_556
Au1 Au2 2.8990(18) .
Au1 EU4_c 2.9372(12) 1_655
Au1 Au2 2.9758(10) 3_655
Au2 Ga4_a 2.554(3) .
Au2 Au3_b 2.682(3) 3
Au2 Ga3_a 2.682(3) 3
Au2 Au3_b 2.682(3) 7
Au2 Ga3_a 2.682(3) 7
Au2 Au3_b 2.898(3) 2_655
Au2 Ga3_a 2.898(3) 2_655
Au2 Au3_b 2.898(3) 9_655
Au2 Ga3_a 2.898(3) 9_655
Au2 Au1 2.9758(10) 2_545
Ga3_a Ga3_a 2.591(6) 2_665
Ga3_a Ga3_a 2.591(6) 3_565
Ga3_a Ga3_a 2.650(8) 7
Ga3_a Au1 2.655(2) 6_665
Ga3_a Au1 2.655(2) 3_665
Ga3_a Au2 2.682(3) 5
Ga3_a Au2 2.682(3) 2
Ga3_a Au2 2.898(3) 3_665
Ga3_a Au2 2.898(3) 6_665
Ga4_a Au2 2.554(3) 4_556
Ga4_a Au1 2.6790(12) 2_545
Ga4_a Au1 2.6790(12) 6_666
Ga4_a Au1 2.6790(12) 5_546
Ga4_a Au1 2.6790(12) 3_665
Ga4_a Ga4_a 2.967(8) 3
Ga4_a Ga4_a 2.967(8) 2
Ga4_a Eu2 3.545(3) 7_556
Ga4_a Eu2 3.545(3) 1_545
Eu3_c Au2 3.0959(7) 1_565
Eu3_c Au2 3.0959(8) 5
Eu3_c Au2 3.0959(7) 4_565
Eu3_c Au2 3.0959(8) 2
Eu3_c Au2 3.0959(8) 3_665
Eu3_c Au2 3.0959(8) 6_665
Eu3_c Eu2 3.6225(6) 1_554
Eu3_c Au1 3.7047(9) 5
Eu3_c Au1 3.7047(9) 1_565
Eu3_c Au1 3.7047(9) 2
Eu3_c Au1 3.7047(9) 4_565
EU4_c Au1 2.9372(12) 6_666
EU4_c Au1 2.9372(12) 2_545
EU4_c Au1 2.9372(12) 1_455
EU4_c Au1 2.9372(12) 3_665
EU4_c Au1 2.9372(12) 5_546
EU4_c Au1 2.9372(12) 4_456
EU4_c Eu1 3.6225(6) 1_556
